data_4071768
loop_
_publ_author_name
'Ojo, Wilfried-Solo'
'P\'etillon, Fran\,cois Y.'
'Schollhammer, P.'
'Talarmin, Jean'

_publ_section_title
;
 C&#x2212;C, C&#x2212;S, and C&#x2212;N Coupling versus Dealkylation
 Processes in the Cationic Tris(thiolato)dimolybdenum(III) Complexes
 [Mo2Cp2(\m-SMe)3L2]+(L = xylNC,t-BuNC, CO, MeCN)
;
_journal_issue 16
_journal_name_full Organometallics
_journal_page_first 4207
_journal_paper_doi 10.1021/om8003702
_journal_volume 27
_journal_year 2008
_chemical_formula_moiety
;
       2(C48 H52 Mo2 N4 S2), 4(B C24 H20), C4 H10 O
;
_chemical_formula_sum 'C196 H194 B4 Mo4 N8 O S4'
_chemical_formula_weight 3232.83
_chemical_name_systematic
;
 ?
;
_space_group_IT_number 2
_symmetry_cell_setting triclinic
_symmetry_Int_Tables_number 2
_symmetry_space_group_name_Hall '-P 1'
_symmetry_space_group_name_H-M 'P -1'
_atom_sites_solution_hydrogens geom
_atom_sites_solution_primary direct
_atom_sites_solution_secondary difmap
_audit_conform_dict_location ftp://ftp.iucr.org/pub/cif_core.dic
_audit_conform_dict_name cif_core.dic
_audit_conform_dict_version 2.3
_audit_creation_date 2008-03-10T15:12:41-00:00
_audit_creation_method 'WinGX routine CIF_UPDATE'
_cell_angle_alpha 93.078(2)
_cell_angle_beta 95.249(3)
_cell_angle_gamma 93.064(3)
_cell_formula_units_Z 1
_cell_length_a 15.6411(6)
_cell_length_b 15.8771(4)
_cell_length_c 17.5708(5)
_cell_measurement_reflns_used 9918
_cell_measurement_temperature 170(2)
_cell_measurement_theta_max 28.9173
_cell_measurement_theta_min 2.5594
_cell_volume 4331.4(2)
_computing_cell_refinement
;
        CrysAlis RED, Oxford Diffraction Ltd.,
        Version 1.171.29.8 (release 17-03-2006 CrysAlis171 .NET)
        (compiled Mar 17 2006,10:57:34)
;
_computing_data_collection
;
        CrysAlis CCD, Oxford Diffraction Ltd.,
        Version 1.171.29.8 (release 17-03-2006 CrysAlis171 .NET)
        (compiled Mar 17 2006,10:57:34)
;
_computing_data_reduction
;
        CrysAlis RED, Oxford Diffraction Ltd.,
        Version 1.171.29.8 (release 17-03-2006 CrysAlis171 .NET)
        (compiled Mar 17 2006,10:57:34)
;
_computing_molecular_graphics 'ORTEP3 for Windows (Farrugia, 1997)'
_computing_publication_material 'PLATON (Spek, 1980-2002)'
_computing_structure_refinement 'SHELXL-97 (Sheldrick, 1997)'
_computing_structure_solution 'SIR-92 (Altomare et al., 1992)'
_diffrn_ambient_temperature 170(2)
_diffrn_detector 'CCD plate'
_diffrn_detector_area_resol_mean 8.3622
_diffrn_measured_fraction_theta_full 0.853
_diffrn_measured_fraction_theta_max 0.853
_diffrn_measurement_device 'Kappa-geometry diffractometer'
_diffrn_measurement_device_type 'Oxford Diffraction XCALIBUR2'
_diffrn_measurement_method
;
        stepped phi-scan over 360 deg
        step 1 deg, exposure time 90 s
        detector distance 45 mm
        detector angle 20 deg.
;
_diffrn_orient_matrix_UB_11 -0.0250372365
_diffrn_orient_matrix_UB_12 -0.0188681041
_diffrn_orient_matrix_UB_13 0.026903917
_diffrn_orient_matrix_UB_21 0.035428179
_diffrn_orient_matrix_UB_22 -0.0232298247
_diffrn_orient_matrix_UB_23 0.0130140104
_diffrn_orient_matrix_UB_31 0.0141063401
_diffrn_orient_matrix_UB_32 0.0333596439
_diffrn_orient_matrix_UB_33 0.027493288
_diffrn_radiation_monochromator graphite
_diffrn_radiation_probe x-ray
_diffrn_radiation_type MoK\a
_diffrn_radiation_wavelength 0.71073
_diffrn_reflns_av_R_equivalents 0.0339
_diffrn_reflns_av_unetI/netI 0.0747
_diffrn_reflns_limit_h_max 17
_diffrn_reflns_limit_h_min -17
_diffrn_reflns_limit_k_max 17
_diffrn_reflns_limit_k_min -18
_diffrn_reflns_limit_l_max 19
_diffrn_reflns_limit_l_min -19
_diffrn_reflns_number 24348
_diffrn_reflns_theta_full 23.82
_diffrn_reflns_theta_max 23.82
_diffrn_reflns_theta_min 2.62
_exptl_absorpt_coefficient_mu 0.386
_exptl_absorpt_correction_type none
_exptl_crystal_colour red
_exptl_crystal_density_diffrn 1.239
_exptl_crystal_density_method 'not measured'
_exptl_crystal_description 'plate // (0 1 0)'
_exptl_crystal_F_000 1686
_exptl_crystal_size_max 0.2
_exptl_crystal_size_mid 0.11
_exptl_crystal_size_min 0.08
_refine_diff_density_max 0.884
_refine_diff_density_min -0.261
_refine_diff_density_rms 0.069
_refine_ls_extinction_method none
_refine_ls_goodness_of_fit_ref 0.929
_refine_ls_hydrogen_treatment constr
_refine_ls_matrix_type full
_refine_ls_number_parameters 984
_refine_ls_number_reflns 11345
_refine_ls_number_restraints 0
_refine_ls_restrained_S_all 0.929
_refine_ls_R_factor_all 0.067
_refine_ls_R_factor_gt 0.0379
_refine_ls_shift/su_max 0.001
_refine_ls_shift/su_mean 0
_refine_ls_structure_factor_coef Fsqd
_refine_ls_weighting_details 'calc w=1/[\s^2^(Fo^2^)+(0.0647P)^2^+0.0000P] where P=(Fo^2^+2Fc^2^)/3'
_refine_ls_weighting_scheme calc
_refine_ls_wR_factor_gt 0.1027
_refine_ls_wR_factor_ref 0.1091
_reflns_number_gt 7516
_reflns_number_total 11345
_reflns_threshold_expression >2sigma(I)
_cod_data_source_file om8003702-file005.cif
_cod_data_source_block bisxyl
_cod_depositor_comments
;
The following automatic conversions were performed:

'_diffrn_radiation_probe' value 'X-ray' changed to 'x-ray' according
to /home/saulius/struct/CIF-dictionaries/cif_core.dic dictionary
named 'cif_core.dic' version 2.4.1 from 2010-06-29.

Automatic conversion script
Id: cif_fix_values 1715 2011-07-08 13:25:40Z adriana 
;
_cod_original_sg_symbol_Hall -P1
_cod_database_code 4071768

loop_
_symmetry_equiv_pos_as_xyz
'x, y, z'
'-x, -y, -z'

loop_
_atom_site_label
_atom_site_type_symbol
_atom_site_fract_x
_atom_site_fract_y
_atom_site_fract_z
_atom_site_U_iso_or_equiv
_atom_site_adp_type
_atom_site_occupancy
_atom_site_symmetry_multiplicity
_atom_site_calc_flag
_atom_site_refinement_flags
C7 C 0.5252(10) 0.3841(10) 0.9652(9) 0.100(5) Uiso 0.5 1 d P
H7A H 0.4844 0.4248 0.9464 0.149 Uiso 0.5 1 calc PR
H7B H 0.5481 0.4015 1.0178 0.149 Uiso 0.5 1 calc PR
H7C H 0.4957 0.328 0.9641 0.149 Uiso 0.5 1 calc PR
C8 C 0.5873(12) 0.3816(12) 0.9221(11) 0.126(6) Uiso 0.5 1 d P
H8A H 0.5625 0.3438 0.8781 0.151 Uiso 0.5 1 calc PR
H8B H 0.5892 0.4388 0.9023 0.151 Uiso 0.5 1 calc PR
C9 C 0.7146(14) 0.3567(13) 0.8812(12) 0.151(8) Uiso 0.5 1 d P
H9A H 0.7282 0.4148 0.8661 0.182 Uiso 0.5 1 calc PR
H9B H 0.6815 0.3273 0.8358 0.182 Uiso 0.5 1 calc PR
C10 C 0.7927(7) 0.3199(7) 0.8859(6) 0.051(3) Uiso 0.5 1 d P
H10A H 0.8124 0.3133 0.8347 0.076 Uiso 0.5 1 calc PR
H10B H 0.7861 0.2643 0.9071 0.076 Uiso 0.5 1 calc PR
H10C H 0.835 0.3559 0.9192 0.076 Uiso 0.5 1 calc PR
O1 O 0.6621(5) 0.3654(4) 0.9274(4) 0.0410(17) Uiso 0.5 1 d P
C1 C 0.7268(3) 0.0066(3) 0.2874(3) 0.0353(12) Uani 1 1 d .
H1A H 0.6781 -0.0258 0.2585 0.053 Uiso 1 1 calc R
H1B H 0.7054 0.052 0.3192 0.053 Uiso 1 1 calc R
H1C H 0.7594 -0.0309 0.3201 0.053 Uiso 1 1 calc R
C2 C 0.9206(3) 0.0888(3) 0.0867(3) 0.0374(13) Uani 1 1 d .
H2A H 0.9832 0.0858 0.0891 0.056 Uiso 1 1 calc R
H2B H 0.897 0.09 0.0332 0.056 Uiso 1 1 calc R
H2C H 0.8955 0.0393 0.1093 0.056 Uiso 1 1 calc R
C3 C 0.6754(3) 0.2036(3) 0.2587(3) 0.0271(11) Uani 1 1 d .
C4 C 0.8266(3) 0.1744(3) 0.3696(3) 0.0248(11) Uani 1 1 d .
C5 C 0.7642(3) 0.3091(3) 0.1676(2) 0.0250(11) Uani 1 1 d .
C6 C 0.9199(3) 0.2919(3) 0.2845(3) 0.0255(11) Uani 1 1 d .
C11 C 0.6737(4) 0.0749(3) 0.0779(3) 0.0503(16) Uani 1 1 d .
H11 H 0.6874 0.0173 0.0782 0.06 Uiso 1 1 calc R
C12 C 0.7096(3) 0.1355(4) 0.0347(3) 0.0489(16) Uani 1 1 d .
H12 H 0.7525 0.1266 0.0006 0.059 Uiso 1 1 calc R
C13 C 0.6722(3) 0.2122(3) 0.0497(3) 0.0389(13) Uani 1 1 d .
H13 H 0.685 0.2642 0.0278 0.047 Uiso 1 1 calc R
C14 C 0.6122(3) 0.1978(3) 0.1030(3) 0.0405(14) Uani 1 1 d .
H14 H 0.5766 0.2383 0.1235 0.049 Uiso 1 1 calc R
C15 C 0.6144(3) 0.1125(3) 0.1206(3) 0.0435(14) Uani 1 1 d .
H15 H 0.581 0.0854 0.1557 0.052 Uiso 1 1 calc R
C21 C 1.0323(4) 0.1769(4) 0.3536(4) 0.0524(17) Uani 1 1 d .
H21 H 1.0507 0.2287 0.3812 0.063 Uiso 1 1 calc R
C22 C 0.9872(4) 0.1097(4) 0.3810(3) 0.0527(16) Uani 1 1 d .
H22 H 0.9695 0.108 0.4312 0.063 Uiso 1 1 calc R
C23 C 0.9716(3) 0.0456(4) 0.3250(3) 0.0450(15) Uani 1 1 d .
H23 H 0.9412 -0.007 0.3296 0.054 Uiso 1 1 calc R
C24 C 1.0079(3) 0.0712(3) 0.2607(3) 0.0417(14) Uani 1 1 d .
H24 H 1.0073 0.0385 0.2137 0.05 Uiso 1 1 calc R
C25 C 1.0462(3) 0.1540(4) 0.2758(4) 0.0492(16) Uani 1 1 d .
H25 H 1.0751 0.1873 0.2416 0.059 Uiso 1 1 calc R
C30 C 0.5822(3) 0.2431(3) 0.3663(3) 0.0328(13) Uani 1 1 d .
C31 C 0.5121(3) 0.1868(3) 0.3785(3) 0.0391(14) Uani 1 1 d .
C32 C 0.4693(3) 0.2052(4) 0.4426(3) 0.0493(16) Uani 1 1 d .
H32 H 0.4227 0.1684 0.4536 0.059 Uiso 1 1 calc R
C33 C 0.4925(3) 0.2745(4) 0.4899(3) 0.0501(16) Uani 1 1 d .
H33 H 0.463 0.2846 0.5341 0.06 Uiso 1 1 calc R
C34 C 0.5580(3) 0.3300(4) 0.4747(3) 0.0460(14) Uani 1 1 d .
H34 H 0.5715 0.3793 0.5076 0.055 Uiso 1 1 calc R
C35 C 0.6050(3) 0.3159(3) 0.4122(3) 0.0318(12) Uani 1 1 d .
C36 C 0.4856(3) 0.1121(4) 0.3242(3) 0.0595(17) Uani 1 1 d .
H36A H 0.5364 0.0814 0.3137 0.089 Uiso 1 1 calc R
H36B H 0.4585 0.1314 0.2762 0.089 Uiso 1 1 calc R
H36C H 0.4446 0.0745 0.347 0.089 Uiso 1 1 calc R
C37 C 0.6763(3) 0.3751(3) 0.3933(3) 0.0494(15) Uani 1 1 d .
H37A H 0.6916 0.4166 0.4364 0.074 Uiso 1 1 calc R
H37B H 0.6577 0.4045 0.3476 0.074 Uiso 1 1 calc R
H37C H 0.7266 0.3432 0.3836 0.074 Uiso 1 1 calc R
C40 C 0.7649(3) 0.2045(3) 0.4978(2) 0.0244(11) Uani 1 1 d .
C41 C 0.6998(3) 0.1561(3) 0.5261(3) 0.0301(12) Uani 1 1 d .
C42 C 0.6731(3) 0.1829(3) 0.5956(3) 0.0385(13) Uani 1 1 d .
H42 H 0.6281 0.1518 0.6165 0.046 Uiso 1 1 calc R
C43 C 0.7113(4) 0.2546(4) 0.6349(3) 0.0454(15) Uani 1 1 d .
H43 H 0.692 0.2725 0.6825 0.055 Uiso 1 1 calc R
C44 C 0.7768(3) 0.3006(3) 0.6066(3) 0.0382(13) Uani 1 1 d .
H44 H 0.8022 0.3495 0.6352 0.046 Uiso 1 1 calc R
C45 C 0.8066(3) 0.2772(3) 0.5372(3) 0.0317(12) Uani 1 1 d .
C46 C 0.6599(3) 0.0768(3) 0.4846(3) 0.0383(13) Uani 1 1 d .
H46A H 0.6045 0.0625 0.504 0.057 Uiso 1 1 calc R
H46B H 0.6981 0.0306 0.4929 0.057 Uiso 1 1 calc R
H46C H 0.6509 0.0855 0.4297 0.057 Uiso 1 1 calc R
C47 C 0.8799(3) 0.3261(3) 0.5079(3) 0.0441(14) Uani 1 1 d .
H47A H 0.9201 0.2869 0.4884 0.066 Uiso 1 1 calc R
H47B H 0.9097 0.3631 0.5496 0.066 Uiso 1 1 calc R
H47C H 0.8578 0.3605 0.4666 0.066 Uiso 1 1 calc R
C50 C 0.7793(3) 0.4650(3) 0.1379(3) 0.0355(13) Uani 1 1 d .
C51 C 0.8505(4) 0.4886(3) 0.1005(3) 0.0426(14) Uani 1 1 d .
C52 C 0.8598(4) 0.5711(3) 0.0815(4) 0.0643(19) Uani 1 1 d .
H52 H 0.908 0.5892 0.0561 0.077 Uiso 1 1 calc R
C53 C 0.8009(5) 0.6269(4) 0.0987(4) 0.078(2) Uani 1 1 d .
H53 H 0.8086 0.6837 0.0849 0.094 Uiso 1 1 calc R
C54 C 0.7304(4) 0.6035(3) 0.1353(4) 0.0653(19) Uani 1 1 d .
H54 H 0.6902 0.6441 0.1466 0.078 Uiso 1 1 calc R
C55 C 0.7171(4) 0.5200(3) 0.1564(3) 0.0457(14) Uani 1 1 d .
C56 C 0.9151(4) 0.4268(3) 0.0804(3) 0.0579(17) Uani 1 1 d .
H56A H 0.9317 0.3949 0.1251 0.087 Uiso 1 1 calc R
H56B H 0.966 0.4573 0.0645 0.087 Uiso 1 1 calc R
H56C H 0.8898 0.3876 0.0383 0.087 Uiso 1 1 calc R
C57 C 0.6406(4) 0.4919(4) 0.1965(4) 0.0682(19) Uani 1 1 d .
H57A H 0.5878 0.5066 0.1671 0.102 Uiso 1 1 calc R
H57B H 0.6445 0.5203 0.2478 0.102 Uiso 1 1 calc R
H57C H 0.6397 0.4306 0.2009 0.102 Uiso 1 1 calc R
C60 C 0.9745(3) 0.4457(3) 0.2821(3) 0.0302(12) Uani 1 1 d .
C61 C 1.0542(3) 0.4544(3) 0.2538(3) 0.0368(13) Uani 1 1 d .
C62 C 1.0843(3) 0.5359(3) 0.2426(3) 0.0485(15) Uani 1 1 d .
H62 H 1.1381 0.5446 0.2222 0.058 Uiso 1 1 calc R
C63 C 1.0381(4) 0.6050(3) 0.2603(3) 0.0500(15) Uani 1 1 d .
H63 H 1.0604 0.6603 0.2522 0.06 Uiso 1 1 calc R
C64 C 0.9605(3) 0.5939(3) 0.2895(3) 0.0389(13) Uani 1 1 d .
H64 H 0.9293 0.6418 0.3016 0.047 Uiso 1 1 calc R
C65 C 0.9269(3) 0.5139(3) 0.3017(3) 0.0307(12) Uani 1 1 d .
C66 C 1.1047(3) 0.3786(3) 0.2367(3) 0.0521(15) Uani 1 1 d .
H66A H 1.0683 0.3369 0.2034 0.078 Uiso 1 1 calc R
H66B H 1.1234 0.3533 0.2847 0.078 Uiso 1 1 calc R
H66C H 1.1551 0.3961 0.211 0.078 Uiso 1 1 calc R
C67 C 0.8416(3) 0.5013(3) 0.3341(3) 0.0392(13) Uani 1 1 d .
H67A H 0.8106 0.5532 0.3306 0.059 Uiso 1 1 calc R
H67B H 0.8512 0.4878 0.3879 0.059 Uiso 1 1 calc R
H67C H 0.8075 0.4548 0.305 0.059 Uiso 1 1 calc R
S1 S 0.79631(7) 0.05211(7) 0.22104(6) 0.0260(3) Uani 1 1 d .
S2 S 0.89460(7) 0.18481(7) 0.13993(6) 0.0258(3) Uani 1 1 d .
Mo1 Mo 0.74250(2) 0.17863(2) 0.16513(2) 0.02142(12) Uani 1 1 d .
Mo2 Mo 0.90118(2) 0.16084(2) 0.27771(2) 0.02156(12) Uani 1 1 d .
N1 N 0.6310(2) 0.2220(2) 0.3054(2) 0.0336(10) Uani 1 1 d .
N2 N 0.7935(2) 0.1813(2) 0.4266(2) 0.0272(9) Uani 1 1 d .
N3 N 0.7691(2) 0.3803(3) 0.1584(2) 0.0330(10) Uani 1 1 d .
N4 N 0.9398(2) 0.3634(2) 0.2896(2) 0.0286(9) Uani 1 1 d .
C70 C 0.1945(3) 0.3053(3) 0.5193(2) 0.0281(11) Uani 1 1 d .
C71 C 0.1164(3) 0.3437(3) 0.5101(3) 0.0319(12) Uani 1 1 d .
H71 H 0.0692 0.3207 0.5341 0.038 Uiso 1 1 calc R
C72 C 0.1045(4) 0.4139(3) 0.4675(3) 0.0456(14) Uani 1 1 d .
H72 H 0.0495 0.4367 0.4619 0.055 Uiso 1 1 calc R
C73 C 0.1714(4) 0.4507(3) 0.4334(3) 0.0485(15) Uani 1 1 d .
H73 H 0.1632 0.4988 0.4042 0.058 Uiso 1 1 calc R
C74 C 0.2503(4) 0.4167(3) 0.4423(3) 0.0516(15) Uani 1 1 d .
H74 H 0.2976 0.4419 0.4199 0.062 Uiso 1 1 calc R
C75 C 0.2611(3) 0.3454(3) 0.4842(3) 0.0429(14) Uani 1 1 d .
H75 H 0.3163 0.3229 0.4892 0.051 Uiso 1 1 calc R
C80 C 0.1966(3) 0.1369(3) 0.4979(3) 0.0268(11) Uani 1 1 d .
C81 C 0.1518(3) 0.0607(3) 0.5072(3) 0.0290(12) Uani 1 1 d .
H81 H 0.1263 0.0539 0.5538 0.035 Uiso 1 1 calc R
C82 C 0.1422(3) -0.0062(3) 0.4520(3) 0.0308(12) Uani 1 1 d .
H82 H 0.1098 -0.0565 0.4609 0.037 Uiso 1 1 calc R
C83 C 0.1795(3) 0.0005(3) 0.3847(3) 0.0307(12) Uani 1 1 d .
H83 H 0.1732 -0.0448 0.3466 0.037 Uiso 1 1 calc R
C84 C 0.2262(3) 0.0736(3) 0.3734(3) 0.0324(12) Uani 1 1 d .
H84 H 0.2538 0.0786 0.3277 0.039 Uiso 1 1 calc R
C85 C 0.2332(3) 0.1399(3) 0.4277(3) 0.0301(12) Uani 1 1 d .
H85 H 0.2645 0.1903 0.4174 0.036 Uiso 1 1 calc R
C90 C 0.3074(3) 0.2208(3) 0.6075(3) 0.0275(12) Uani 1 1 d .
C91 C 0.3583(3) 0.1512(3) 0.6091(3) 0.0313(12) Uani 1 1 d .
H91 H 0.337 0.1006 0.5808 0.038 Uiso 1 1 calc R
C92 C 0.4385(3) 0.1525(3) 0.6501(3) 0.0361(13) Uani 1 1 d .
H92 H 0.471 0.1037 0.6497 0.043 Uiso 1 1 calc R
C93 C 0.4705(3) 0.2251(4) 0.6912(3) 0.0423(14) Uani 1 1 d .
H93 H 0.5254 0.227 0.7194 0.051 Uiso 1 1 calc R
C94 C 0.4225(3) 0.2947(3) 0.6913(3) 0.0406(13) Uani 1 1 d .
H94 H 0.4443 0.3449 0.7199 0.049 Uiso 1 1 calc R
C95 C 0.3437(3) 0.2925(3) 0.6505(3) 0.0361(13) Uani 1 1 d .
H95 H 0.3122 0.3419 0.6514 0.043 Uiso 1 1 calc R
C100 C 0.1395(3) 0.2025(3) 0.6273(3) 0.0257(11) Uani 1 1 d .
C101 C 0.0508(3) 0.1892(3) 0.6068(3) 0.0284(11) Uani 1 1 d .
H101 H 0.0307 0.1874 0.554 0.034 Uiso 1 1 calc R
C102 C -0.0088(3) 0.1785(3) 0.6592(3) 0.0307(12) Uani 1 1 d .
H102 H -0.0682 0.1709 0.642 0.037 Uiso 1 1 calc R
C103 C 0.0173(3) 0.1788(3) 0.7361(3) 0.0359(13) Uani 1 1 d .
H103 H -0.0233 0.1714 0.7726 0.043 Uiso 1 1 calc R
C104 C 0.1044(3) 0.1900(3) 0.7589(3) 0.0399(13) Uani 1 1 d .
H104 H 0.124 0.1893 0.8117 0.048 Uiso 1 1 calc R
C105 C 0.1630(3) 0.2022(3) 0.7058(3) 0.0336(12) Uani 1 1 d .
H105 H 0.2222 0.2108 0.7236 0.04 Uiso 1 1 calc R
B1 B 0.2090(3) 0.2164(3) 0.5633(3) 0.0273(13) Uani 1 1 d .
C110 C 0.3263(3) 0.2166(3) 0.1330(3) 0.0362(13) Uani 1 1 d .
C111 C 0.3037(4) 0.2213(4) 0.2081(3) 0.0530(16) Uani 1 1 d .
H111 H 0.2627 0.1798 0.2216 0.064 Uiso 1 1 calc R
C112 C 0.3362(5) 0.2809(5) 0.2633(4) 0.073(2) Uani 1 1 d .
H112 H 0.3158 0.281 0.3126 0.087 Uiso 1 1 calc R
C113 C 0.3962(6) 0.3389(6) 0.2489(5) 0.104(3) Uani 1 1 d .
H113 H 0.4204 0.3794 0.2879 0.125 Uiso 1 1 calc R
C114 C 0.4227(5) 0.3389(5) 0.1751(6) 0.111(3) Uani 1 1 d .
H114 H 0.4647 0.3803 0.1629 0.133 Uiso 1 1 calc R
C115 C 0.3873(4) 0.2779(4) 0.1191(4) 0.072(2) Uani 1 1 d .
H115 H 0.4063 0.2789 0.0693 0.087 Uiso 1 1 calc R
C120 C 0.1860(3) 0.1748(3) 0.0368(3) 0.0262(11) Uani 1 1 d .
C121 C 0.1476(3) 0.2459(3) 0.0644(3) 0.0348(12) Uani 1 1 d .
H121 H 0.1776 0.2802 0.1053 0.042 Uiso 1 1 calc R
C122 C 0.0675(3) 0.2686(4) 0.0350(3) 0.0461(15) Uani 1 1 d .
H122 H 0.0437 0.3176 0.0559 0.055 Uiso 1 1 calc R
C123 C 0.0224(3) 0.2210(4) -0.0241(3) 0.0514(16) Uani 1 1 d .
H123 H -0.0321 0.2372 -0.0447 0.062 Uiso 1 1 calc R
C124 C 0.0567(3) 0.1487(3) -0.0537(3) 0.0406(13) Uani 1 1 d .
H124 H 0.0258 0.1143 -0.094 0.049 Uiso 1 1 calc R
C125 C 0.1365(3) 0.1282(3) -0.0232(3) 0.0354(13) Uani 1 1 d .
H125 H 0.1598 0.079 -0.0443 0.042 Uiso 1 1 calc R
C130 C 0.2694(3) 0.0556(3) 0.1106(2) 0.0287(11) Uani 1 1 d .
C131 C 0.3382(3) 0.0236(3) 0.1548(3) 0.0408(13) Uani 1 1 d .
H131 H 0.3927 0.0535 0.1579 0.049 Uiso 1 1 calc R
C132 C 0.3309(4) -0.0495(3) 0.1945(3) 0.0475(14) Uani 1 1 d .
H132 H 0.3799 -0.0685 0.2231 0.057 Uiso 1 1 calc R
C133 C 0.2532(4) -0.0942(3) 0.1923(3) 0.0483(15) Uani 1 1 d .
H133 H 0.2476 -0.1444 0.2189 0.058 Uiso 1 1 calc R
C134 C 0.1838(4) -0.0646(3) 0.1505(3) 0.0490(15) Uani 1 1 d .
H134 H 0.1293 -0.0945 0.1487 0.059 Uiso 1 1 calc R
C135 C 0.1918(3) 0.0080(3) 0.1112(3) 0.0363(12) Uani 1 1 d .
H135 H 0.1422 0.0265 0.0831 0.044 Uiso 1 1 calc R
C140 C 0.3415(3) 0.1374(3) -0.0032(2) 0.0245(11) Uani 1 1 d .
C141 C 0.4226(3) 0.1043(3) 0.0045(3) 0.0310(12) Uani 1 1 d .
H141 H 0.442 0.0837 0.0525 0.037 Uiso 1 1 calc R
C142 C 0.4759(3) 0.0996(3) -0.0534(3) 0.0309(12) Uani 1 1 d .
H142 H 0.5305 0.0766 -0.0445 0.037 Uiso 1 1 calc R
C143 C 0.4511(3) 0.1277(3) -0.1238(3) 0.0359(12) Uani 1 1 d .
H143 H 0.4877 0.124 -0.1639 0.043 Uiso 1 1 calc R
C144 C 0.3724(3) 0.1614(3) -0.1352(3) 0.0436(14) Uani 1 1 d .
H144 H 0.354 0.1815 -0.1836 0.052 Uiso 1 1 calc R
C145 C 0.3194(3) 0.1663(3) -0.0758(3) 0.0338(12) Uani 1 1 d .
H145 H 0.2655 0.1905 -0.085 0.041 Uiso 1 1 calc R
B2 B 0.2808(3) 0.1456(3) 0.0688(3) 0.0275(13) Uani 1 1 d .

loop_
_atom_site_aniso_label
_atom_site_aniso_U_11
_atom_site_aniso_U_22
_atom_site_aniso_U_33
_atom_site_aniso_U_23
_atom_site_aniso_U_13
_atom_site_aniso_U_12
C1 0.037(3) 0.032(3) 0.036(3) 0.004(3) 0.007(2) -0.002(2)
C2 0.042(3) 0.039(3) 0.035(3) 0.000(3) 0.016(2) 0.009(2)
C3 0.024(3) 0.029(3) 0.028(3) 0.006(2) 0.000(2) 0.002(2)
C4 0.024(3) 0.020(3) 0.030(3) 0.004(2) -0.004(2) 0.003(2)
C5 0.030(3) 0.025(3) 0.020(3) -0.001(2) 0.000(2) 0.006(2)
C6 0.024(3) 0.031(3) 0.022(3) -0.001(3) 0.005(2) 0.007(2)
C11 0.063(4) 0.035(3) 0.046(4) -0.010(3) -0.030(3) 0.012(3)
C12 0.036(3) 0.085(5) 0.024(3) -0.014(3) -0.006(2) 0.016(3)
C13 0.049(3) 0.040(3) 0.026(3) 0.009(3) -0.007(3) -0.002(3)
C14 0.032(3) 0.049(4) 0.038(3) -0.005(3) -0.013(3) 0.015(3)
C15 0.037(3) 0.053(4) 0.035(3) 0.002(3) -0.013(3) -0.016(3)
C21 0.040(3) 0.034(4) 0.074(5) -0.022(4) -0.034(3) 0.013(3)
C22 0.041(4) 0.079(5) 0.040(4) 0.007(4) -0.004(3) 0.030(3)
C23 0.039(3) 0.041(4) 0.055(4) 0.017(4) -0.010(3) 0.016(3)
C24 0.044(3) 0.040(4) 0.040(3) -0.011(3) -0.004(3) 0.026(3)
C25 0.014(3) 0.070(5) 0.068(4) 0.033(4) 0.003(3) 0.013(3)
C30 0.023(3) 0.052(4) 0.028(3) 0.013(3) 0.007(2) 0.019(2)
C31 0.028(3) 0.053(4) 0.038(3) 0.006(3) 0.003(3) 0.008(3)
C32 0.024(3) 0.079(5) 0.048(4) 0.021(4) 0.010(3) 0.008(3)
C33 0.039(3) 0.082(5) 0.034(3) 0.008(4) 0.015(3) 0.019(3)
C34 0.042(3) 0.060(4) 0.038(3) 0.002(3) 0.006(3) 0.020(3)
C35 0.029(3) 0.039(3) 0.028(3) 0.003(3) 0.002(2) 0.013(2)
C36 0.037(3) 0.071(4) 0.067(4) -0.003(4) -0.004(3) 0.000(3)
C37 0.050(4) 0.044(3) 0.056(4) 0.010(3) 0.010(3) 0.004(3)
C40 0.029(3) 0.030(3) 0.015(3) 0.001(2) 0.001(2) 0.009(2)
C41 0.032(3) 0.034(3) 0.026(3) 0.007(3) 0.005(2) 0.011(2)
C42 0.038(3) 0.041(3) 0.039(3) 0.010(3) 0.015(3) 0.004(3)
C43 0.058(4) 0.050(4) 0.031(3) 0.004(3) 0.013(3) 0.014(3)
C44 0.046(3) 0.035(3) 0.033(3) -0.006(3) 0.003(3) 0.005(3)
C45 0.032(3) 0.034(3) 0.030(3) 0.004(3) 0.001(2) 0.011(2)
C46 0.033(3) 0.042(3) 0.039(3) 0.000(3) 0.003(2) 0.002(3)
C47 0.037(3) 0.043(3) 0.052(4) 0.004(3) 0.002(3) 0.001(3)
C50 0.053(3) 0.019(3) 0.034(3) 0.001(3) 0.000(3) 0.009(2)
C51 0.064(4) 0.028(3) 0.037(3) 0.003(3) 0.011(3) 0.010(3)
C52 0.086(5) 0.034(3) 0.082(5) 0.018(3) 0.042(4) 0.010(3)
C53 0.117(6) 0.031(4) 0.097(5) 0.020(4) 0.047(5) 0.012(4)
C54 0.091(5) 0.027(3) 0.085(5) 0.009(3) 0.025(4) 0.030(3)
C55 0.057(4) 0.035(3) 0.047(3) 0.008(3) 0.011(3) 0.014(3)
C56 0.071(4) 0.056(4) 0.054(4) 0.013(3) 0.026(3) 0.026(3)
C57 0.058(4) 0.066(4) 0.088(5) 0.023(4) 0.016(4) 0.032(3)
C60 0.035(3) 0.025(3) 0.029(3) -0.004(2) 0.000(2) 0.000(2)
C61 0.039(3) 0.029(3) 0.042(3) -0.008(3) 0.009(3) -0.001(2)
C62 0.039(3) 0.049(4) 0.058(4) -0.002(3) 0.017(3) -0.010(3)
C63 0.057(4) 0.031(3) 0.063(4) 0.005(3) 0.014(3) -0.007(3)
C64 0.048(3) 0.024(3) 0.044(3) -0.002(3) 0.004(3) 0.003(2)
C65 0.037(3) 0.026(3) 0.027(3) -0.004(2) 0.000(2) 0.000(2)
C66 0.047(4) 0.040(3) 0.070(4) -0.009(3) 0.019(3) 0.006(3)
C67 0.039(3) 0.030(3) 0.048(3) -0.002(3) 0.006(3) 0.004(2)
S1 0.0301(7) 0.0216(6) 0.0269(7) 0.0032(6) 0.0037(5) 0.0016(5)
S2 0.0280(7) 0.0242(7) 0.0263(7) 0.0028(6) 0.0068(5) 0.0040(5)
Mo1 0.0239(2) 0.0199(2) 0.0206(2) 0.00135(19) 0.00151(18) 0.00298(17)
Mo2 0.0215(2) 0.0207(2) 0.0228(2) 0.00135(19) 0.00216(18) 0.00425(17)
N1 0.026(2) 0.047(3) 0.029(2) 0.006(2) 0.003(2) 0.011(2)
N2 0.027(2) 0.029(2) 0.026(2) 0.003(2) 0.0018(19) 0.0048(18)
N3 0.040(3) 0.025(3) 0.034(3) 0.004(2) -0.003(2) 0.006(2)
N4 0.032(2) 0.021(2) 0.031(2) -0.005(2) 0.0011(19) 0.0020(19)
C70 0.034(3) 0.029(3) 0.020(3) -0.005(2) 0.003(2) 0.000(2)
C71 0.040(3) 0.024(3) 0.031(3) -0.002(2) -0.001(2) 0.003(2)
C72 0.059(4) 0.041(3) 0.036(3) 0.003(3) -0.006(3) 0.010(3)
C73 0.083(5) 0.028(3) 0.035(3) 0.007(3) 0.004(3) 0.008(3)
C74 0.072(4) 0.035(3) 0.050(4) 0.011(3) 0.017(3) -0.007(3)
C75 0.046(3) 0.035(3) 0.050(3) 0.007(3) 0.014(3) 0.002(3)
C80 0.019(2) 0.034(3) 0.028(3) 0.005(3) -0.002(2) 0.008(2)
C81 0.030(3) 0.028(3) 0.029(3) 0.004(3) 0.005(2) 0.003(2)
C82 0.032(3) 0.027(3) 0.032(3) 0.001(3) 0.000(2) 0.002(2)
C83 0.031(3) 0.030(3) 0.029(3) -0.006(3) -0.005(2) 0.008(2)
C84 0.031(3) 0.041(3) 0.026(3) 0.000(3) 0.005(2) 0.005(2)
C85 0.026(3) 0.032(3) 0.033(3) 0.005(3) 0.005(2) 0.001(2)
C90 0.027(3) 0.034(3) 0.022(3) 0.002(3) 0.007(2) 0.000(2)
C91 0.027(3) 0.038(3) 0.030(3) 0.006(2) 0.004(2) 0.002(2)
C92 0.029(3) 0.042(3) 0.038(3) 0.009(3) 0.004(2) 0.002(3)
C93 0.022(3) 0.072(4) 0.032(3) 0.007(3) 0.002(2) -0.003(3)
C94 0.033(3) 0.056(4) 0.030(3) -0.014(3) 0.000(2) -0.004(3)
C95 0.032(3) 0.039(3) 0.038(3) -0.002(3) 0.008(3) 0.006(3)
C100 0.030(3) 0.019(3) 0.028(3) 0.000(2) 0.005(2) 0.005(2)
C101 0.032(3) 0.025(3) 0.029(3) -0.001(2) 0.006(2) 0.002(2)
C102 0.028(3) 0.024(3) 0.040(3) -0.002(2) 0.006(2) 0.001(2)
C103 0.039(3) 0.036(3) 0.035(3) 0.008(3) 0.013(2) 0.004(2)
C104 0.043(3) 0.055(4) 0.024(3) 0.011(3) 0.007(2) 0.006(3)
C105 0.029(3) 0.041(3) 0.031(3) 0.008(3) 0.002(2) 0.001(2)
B1 0.031(3) 0.024(3) 0.027(3) -0.001(3) 0.003(3) 0.004(3)
C110 0.030(3) 0.037(3) 0.041(3) -0.005(3) -0.002(2) 0.009(3)
C111 0.083(5) 0.041(4) 0.032(3) -0.006(3) -0.011(3) 0.015(3)
C112 0.096(6) 0.068(5) 0.050(5) -0.013(5) -0.011(4) 0.015(4)
C113 0.089(6) 0.121(8) 0.090(7) -0.069(6) -0.021(6) 0.025(6)
C114 0.068(5) 0.099(6) 0.154(8) -0.081(7) 0.033(6) -0.041(5)
C115 0.059(4) 0.067(4) 0.089(5) -0.037(5) 0.032(4) -0.017(4)
C120 0.030(3) 0.027(3) 0.022(3) 0.002(2) 0.007(2) 0.003(2)
C121 0.037(3) 0.037(3) 0.033(3) 0.003(3) 0.012(2) 0.007(2)
C122 0.041(3) 0.054(4) 0.050(4) 0.016(3) 0.021(3) 0.023(3)
C123 0.027(3) 0.077(5) 0.056(4) 0.039(4) 0.010(3) 0.013(3)
C124 0.035(3) 0.052(4) 0.035(3) 0.015(3) 0.000(2) -0.002(3)
C125 0.035(3) 0.037(3) 0.036(3) 0.004(3) 0.008(3) 0.006(2)
C130 0.031(3) 0.034(3) 0.022(3) -0.001(2) 0.003(2) 0.009(2)
C131 0.033(3) 0.050(3) 0.041(3) 0.011(3) 0.006(2) 0.006(3)
C132 0.047(4) 0.057(4) 0.043(3) 0.020(3) 0.007(3) 0.026(3)
C133 0.062(4) 0.040(3) 0.047(4) 0.020(3) 0.015(3) 0.009(3)
C134 0.045(4) 0.053(4) 0.049(4) 0.009(3) 0.006(3) -0.008(3)
C135 0.031(3) 0.042(3) 0.037(3) 0.009(3) 0.002(2) 0.004(2)
C140 0.027(3) 0.019(3) 0.026(3) -0.006(2) -0.002(2) 0.001(2)
C141 0.031(3) 0.037(3) 0.024(3) 0.000(2) -0.005(2) 0.005(2)
C142 0.023(3) 0.035(3) 0.032(3) -0.004(3) -0.005(2) 0.005(2)
C143 0.032(3) 0.044(3) 0.033(3) 0.002(3) 0.012(2) 0.005(2)
C144 0.041(3) 0.061(4) 0.034(3) 0.021(3) 0.011(3) 0.021(3)
C145 0.030(3) 0.034(3) 0.039(3) 0.005(3) 0.005(2) 0.013(2)
B2 0.026(3) 0.030(3) 0.026(3) -0.004(3) 0.001(3) 0.006(3)

loop_
_atom_type_symbol
_atom_type_description
_atom_type_scat_dispersion_real
_atom_type_scat_dispersion_imag
_atom_type_scat_source
C C 0.0033 0.0016 'International Tables Vol C Tables 4.2.6.8 and 6.1.1.4'
H H 0 0 'International Tables Vol C Tables 4.2.6.8 and 6.1.1.4'
O O 0.0106 0.006 'International Tables Vol C Tables 4.2.6.8 and 6.1.1.4'
S S 0.1246 0.1234 'International Tables Vol C Tables 4.2.6.8 and 6.1.1.4'
Mo Mo -1.6832 0.6857 'International Tables Vol C Tables 4.2.6.8 and 6.1.1.4'
B B 0.0013 0.0007 'International Tables Vol C Tables 4.2.6.8 and 6.1.1.4'
N N 0.0061 0.0033 'International Tables Vol C Tables 4.2.6.8 and 6.1.1.4'

loop_
_exptl_crystal_face_index_h
_exptl_crystal_face_index_k
_exptl_crystal_face_index_l
_exptl_crystal_face_perp_dist
1 0 -1 0.055
-2 -1 -2 0.075
0 0 1 0.1
0 1 1 0.085
0 -1 -1 0.07
0 1 -1 0.075
0 -1 1 0.08
-1 0 0 0.065
1 0 0 0.06
0 1 0 0.03
0 -1 0 0.05
-1 0 1 0.045
0 0 -1 0.09
-1 -1 0 0.045

loop_
_geom_angle_atom_site_label_1
_geom_angle_atom_site_label_2
_geom_angle_atom_site_label_3
_geom_angle
O1 C8 C7 138.0(19)
O1 C9 C10 131.5(19)
C8 O1 C9 133.5(15)
N1 C3 Mo1 172.0(4)
N2 C4 Mo2 172.1(4)
N3 C5 Mo1 169.6(4)
N4 C6 Mo2 172.5(4)
C12 C11 C15 108.3(5)
C12 C11 Mo1 73.7(3)
C15 C11 Mo1 69.7(3)
C11 C12 C13 108.6(5)
C11 C12 Mo1 72.0(3)
C13 C12 Mo1 71.0(3)
C12 C13 C14 107.3(5)
C12 C13 Mo1 74.1(3)
C14 C13 Mo1 70.1(3)
C13 C14 C15 107.5(5)
C13 C14 Mo1 74.3(3)
C15 C14 Mo1 71.9(3)
C11 C15 C14 108.2(5)
C11 C15 Mo1 75.3(3)
C14 C15 Mo1 72.0(3)
C22 C21 C25 107.4(5)
C22 C21 Mo2 74.1(3)
C25 C21 Mo2 69.8(3)
C23 C22 C21 110.0(5)
C23 C22 Mo2 71.9(3)
C21 C22 Mo2 71.8(3)
C22 C23 C24 107.8(5)
C22 C23 Mo2 74.1(3)
C24 C23 Mo2 70.4(3)
C23 C24 C25 109.3(5)
C23 C24 Mo2 74.8(3)
C25 C24 Mo2 71.9(3)
C24 C25 C21 105.5(5)
C24 C25 Mo2 71.9(3)
C21 C25 Mo2 74.0(3)
C35 C30 N1 119.5(4)
C35 C30 C31 123.0(4)
N1 C30 C31 117.4(5)
C32 C31 C30 116.4(5)
C32 C31 C36 122.3(5)
C30 C31 C36 121.3(5)
C33 C32 C31 121.5(5)
C32 C33 C34 120.8(5)
C33 C34 C35 121.5(6)
C30 C35 C34 116.6(5)
C30 C35 C37 120.2(4)
C34 C35 C37 123.1(5)
C41 C40 N2 120.0(4)
C41 C40 C45 123.6(4)
N2 C40 C45 116.3(4)
C42 C41 C40 117.5(5)
C42 C41 C46 120.2(4)
C40 C41 C46 122.3(4)
C43 C42 C41 120.3(5)
C44 C43 C42 121.3(5)
C43 C44 C45 121.3(5)
C44 C45 C40 115.9(4)
C44 C45 C47 121.0(5)
C40 C45 C47 123.1(4)
C51 C50 C55 123.7(5)
C51 C50 N3 118.4(4)
C55 C50 N3 117.9(5)
C52 C51 C50 117.7(5)
C52 C51 C56 120.4(5)
C50 C51 C56 121.9(5)
C53 C52 C51 120.6(6)
C52 C53 C54 121.6(5)
C53 C54 C55 120.7(5)
C50 C55 C54 115.7(5)
C50 C55 C57 122.1(5)
C54 C55 C57 122.2(5)
C61 C60 C65 123.5(4)
C61 C60 N4 117.7(4)
C65 C60 N4 118.8(4)
C62 C61 C60 116.4(4)
C62 C61 C66 122.3(5)
C60 C61 C66 121.2(4)
C63 C62 C61 121.6(5)
C64 C63 C62 120.2(5)
C63 C64 C65 120.8(5)
C64 C65 C60 117.4(4)
C64 C65 C67 121.1(4)
C60 C65 C67 121.5(4)
C1 S1 Mo2 114.86(15)
C1 S1 Mo1 113.51(16)
Mo2 S1 Mo1 78.11(4)
C2 S2 Mo1 111.03(16)
C2 S2 Mo2 109.81(16)
Mo1 S2 Mo2 77.01(3)
C3 Mo1 C5 84.43(17)
C3 Mo1 C15 81.14(19)
C5 Mo1 C15 122.47(19)
C3 Mo1 C14 81.07(18)
C5 Mo1 C14 86.68(18)
C15 Mo1 C14 36.17(18)
C3 Mo1 C13 114.04(18)
C5 Mo1 C13 77.49(17)
C15 Mo1 C13 59.26(18)
C14 Mo1 C13 35.65(17)
C3 Mo1 C11 113.5(2)
C5 Mo1 C11 135.60(18)
C15 Mo1 C11 35.00(18)
C14 Mo1 C11 58.85(19)
C13 Mo1 C11 58.14(18)
C3 Mo1 C12 137.04(18)
C5 Mo1 C12 105.31(19)
C15 Mo1 C12 58.06(19)
C14 Mo1 C12 58.48(18)
C13 Mo1 C12 34.84(17)
C11 Mo1 C12 34.30(18)
C3 Mo1 S1 90.84(12)
C5 Mo1 S1 142.58(12)
C15 Mo1 S1 93.14(14)
C14 Mo1 S1 129.27(14)
C13 Mo1 S1 136.77(13)
C11 Mo1 S1 79.97(13)
C12 Mo1 S1 103.28(15)
C3 Mo1 S2 135.78(13)
C5 Mo1 S2 81.21(12)
C15 Mo1 S2 140.77(15)
C14 Mo1 S2 138.91(14)
C13 Mo1 S2 103.26(13)
C11 Mo1 S2 105.85(16)
C12 Mo1 S2 87.15(13)
S1 Mo1 S2 76.60(4)
C3 Mo1 Mo2 87.61(12)
C5 Mo1 Mo2 91.94(12)
C15 Mo1 Mo2 142.09(14)
C14 Mo1 Mo2 168.67(13)
C13 Mo1 Mo2 154.37(13)
C11 Mo1 Mo2 127.32(13)
C12 Mo1 Mo2 132.49(13)
S1 Mo1 Mo2 50.73(3)
S2 Mo1 Mo2 51.60(3)
C6 Mo2 C4 87.19(16)
C6 Mo2 C24 123.75(19)
C4 Mo2 C24 129.09(18)
C6 Mo2 C25 88.01(19)
C4 Mo2 C25 130.50(19)
C24 Mo2 C25 36.16(18)
C6 Mo2 C21 79.95(19)
C4 Mo2 C21 94.6(2)
C24 Mo2 C21 58.86(18)
C25 Mo2 C21 36.20(19)
C6 Mo2 C23 137.65(19)
C4 Mo2 C23 94.60(19)
C24 Mo2 C23 34.79(18)
C25 Mo2 C23 59.19(19)
C21 Mo2 C23 57.72(19)
C6 Mo2 C22 107.5(2)
C4 Mo2 C22 76.36(18)
C24 Mo2 C22 57.24(19)
C25 Mo2 C22 58.5(2)
C21 Mo2 C22 34.14(19)
C23 Mo2 C22 33.95(18)
C6 Mo2 S1 139.13(13)
C4 Mo2 S1 88.38(12)
C24 Mo2 S1 89.50(15)
C25 Mo2 S1 124.19(17)
C21 Mo2 S1 140.92(14)
C23 Mo2 S1 83.20(15)
C22 Mo2 S1 110.83(18)
C6 Mo2 S2 80.87(12)
C4 Mo2 S2 139.86(12)
C24 Mo2 S2 88.39(14)
C25 Mo2 S2 87.45(15)
C21 Mo2 S2 120.36(19)
C23 Mo2 S2 119.74(16)
C22 Mo2 S2 143.77(14)
S1 Mo2 S2 76.75(4)
C6 Mo2 Mo1 88.24(12)
C4 Mo2 Mo1 90.31(12)
C24 Mo2 Mo1 125.72(13)
C25 Mo2 Mo1 138.72(15)
C21 Mo2 Mo1 166.94(17)
C23 Mo2 Mo1 133.97(15)
C22 Mo2 Mo1 158.56(17)
S1 Mo2 Mo1 51.17(3)
S2 Mo2 Mo1 51.39(3)
C3 N1 C30 175.6(4)
C4 N2 C40 168.3(5)
C5 N3 C50 172.6(5)
C6 N4 C60 167.2(5)
C71 C70 C75 114.3(4)
C71 C70 B1 124.4(4)
C75 C70 B1 121.1(4)
C72 C71 C70 123.0(5)
C73 C72 C71 120.7(5)
C72 C73 C74 118.6(5)
C73 C74 C75 120.2(5)
C74 C75 C70 123.1(5)
C81 C80 C85 113.7(4)
C81 C80 B1 123.9(4)
C85 C80 B1 122.3(4)
C80 C81 C82 123.5(4)
C83 C82 C81 120.0(5)
C84 C83 C82 118.8(5)
C83 C84 C85 120.4(5)
C84 C85 C80 123.5(4)
C95 C90 C91 114.6(4)
C95 C90 B1 122.7(4)
C91 C90 B1 122.6(4)
C92 C91 C90 123.1(5)
C93 C92 C91 119.4(5)
C94 C93 C92 119.4(5)
C95 C94 C93 120.5(5)
C94 C95 C90 123.0(5)
C105 C100 C101 114.1(4)
C105 C100 B1 123.6(4)
C101 C100 B1 122.3(4)
C102 C101 C100 123.5(4)
C103 C102 C101 120.4(5)
C102 C103 C104 118.2(5)
C105 C104 C103 120.7(5)
C104 C105 C100 123.2(5)
C100 B1 C80 109.5(4)
C100 B1 C90 108.6(4)
C80 B1 C90 110.2(4)
C100 B1 C70 111.4(4)
C80 B1 C70 108.1(4)
C90 B1 C70 109.0(4)
C115 C110 C111 113.5(6)
C115 C110 B2 124.7(5)
C111 C110 B2 121.8(5)
C112 C111 C110 124.9(6)
C113 C112 C111 120.6(8)
C112 C113 C114 118.3(8)
C115 C114 C113 119.8(8)
C110 C115 C114 122.9(7)
C121 C120 C125 114.2(4)
C121 C120 B2 124.9(4)
C125 C120 B2 120.9(4)
C122 C121 C120 122.9(5)
C123 C122 C121 120.3(5)
C122 C123 C124 119.7(5)
C125 C124 C123 118.4(5)
C124 C125 C120 124.6(5)
C135 C130 C131 113.7(4)
C135 C130 B2 124.8(4)
C131 C130 B2 121.3(4)
C132 C131 C130 123.6(5)
C133 C132 C131 120.1(5)
C132 C133 C134 118.3(5)
C133 C134 C135 121.1(5)
C134 C135 C130 123.2(5)
C141 C140 C145 113.5(4)
C141 C140 B2 122.4(4)
C145 C140 B2 124.0(4)
C142 C141 C140 123.7(4)
C143 C142 C141 120.7(4)
C142 C143 C144 118.7(4)
C143 C144 C145 120.0(5)
C144 C145 C140 123.4(4)
C120 B2 C110 109.6(4)
C120 B2 C130 109.3(4)
C110 B2 C130 108.0(4)
C120 B2 C140 109.1(4)
C110 B2 C140 109.0(4)
C130 B2 C140 111.9(4)

loop_
_geom_bond_atom_site_label_1
_geom_bond_atom_site_label_2
_geom_bond_distance
C7 C8 1.29(2)
C8 O1 1.207(18)
C9 O1 1.21(2)
C9 C10 1.38(2)
C1 S1 1.817(4)
C2 S2 1.829(4)
C3 N1 1.158(5)
C3 Mo1 2.062(5)
C4 N2 1.172(5)
C4 Mo2 2.085(5)
C5 N3 1.149(5)
C5 Mo1 2.079(5)
C6 N4 1.158(5)
C6 Mo2 2.081(5)
C11 C12 1.384(8)
C11 C15 1.385(7)
C11 Mo1 2.336(5)
C12 C13 1.401(7)
C12 Mo1 2.358(5)
C13 C14 1.404(7)
C13 Mo1 2.319(5)
C14 C15 1.406(7)
C14 Mo1 2.265(5)
C15 Mo1 2.264(5)
C21 C22 1.380(8)
C21 C25 1.435(8)
C21 Mo2 2.336(5)
C22 C23 1.373(7)
C22 Mo2 2.364(5)
C23 C24 1.382(7)
C23 Mo2 2.337(5)
C24 C25 1.416(7)
C24 Mo2 2.280(5)
C25 Mo2 2.281(5)
C30 C35 1.383(7)
C30 N1 1.407(6)
C30 C31 1.417(7)
C31 C32 1.388(7)
C31 C36 1.498(7)
C32 C33 1.354(7)
C33 C34 1.370(7)
C34 C35 1.392(7)
C35 C37 1.493(7)
C40 C41 1.388(6)
C40 N2 1.403(6)
C40 C45 1.411(6)
C41 C42 1.380(6)
C41 C46 1.496(6)
C42 C43 1.376(7)
C43 C44 1.373(7)
C44 C45 1.383(6)
C45 C47 1.496(6)
C50 C51 1.389(7)
C50 C55 1.390(7)
C50 N3 1.417(6)
C51 C52 1.372(7)
C51 C56 1.498(7)
C52 C53 1.355(8)
C53 C54 1.372(8)
C54 C55 1.405(7)
C55 C57 1.503(7)
C60 C61 1.385(6)
C60 C65 1.393(6)
C60 N4 1.406(6)
C61 C62 1.384(7)
C61 C66 1.506(6)
C62 C63 1.382(7)
C63 C64 1.367(7)
C64 C65 1.384(6)
C65 C67 1.505(6)
S1 Mo2 2.4241(12)
S1 Mo1 2.4393(12)
S2 Mo1 2.4573(12)
S2 Mo2 2.4645(12)
Mo1 Mo2 3.0642(5)
C70 C71 1.394(6)
C70 C75 1.399(6)
C70 B1 1.663(7)
C71 C72 1.387(6)
C72 C73 1.372(7)
C73 C74 1.373(8)
C74 C75 1.392(7)
C80 C81 1.391(6)
C80 C85 1.409(6)
C80 B1 1.651(7)
C81 C82 1.392(6)
C82 C83 1.373(6)
C83 C84 1.372(6)
C84 C85 1.375(6)
C90 C95 1.396(6)
C90 C91 1.396(6)
C90 B1 1.655(7)
C91 C92 1.386(6)
C92 C93 1.372(7)
C93 C94 1.368(7)
C94 C95 1.366(6)
C100 C105 1.395(6)
C100 C101 1.404(6)
C100 B1 1.649(7)
C101 C102 1.378(6)
C102 C103 1.377(6)
C103 C104 1.382(7)
C104 C105 1.381(6)
C110 C115 1.374(7)
C110 C111 1.395(7)
C110 B2 1.638(7)
C111 C112 1.362(8)
C112 C113 1.331(10)
C113 C114 1.399(11)
C114 C115 1.397(9)
C120 C121 1.392(6)
C120 C125 1.401(6)
C120 B2 1.637(7)
C121 C122 1.385(7)
C122 C123 1.368(7)
C123 C124 1.388(7)
C124 C125 1.376(7)
C130 C135 1.395(6)
C130 C131 1.403(6)
C130 B2 1.649(7)
C131 C132 1.390(7)
C132 C133 1.371(7)
C133 C134 1.373(7)
C134 C135 1.382(7)
C140 C141 1.398(6)
C140 C145 1.399(6)
C140 B2 1.653(7)
C141 C142 1.375(6)
C142 C143 1.367(6)
C143 C144 1.371(6)
C144 C145 1.392(6)

loop_
_geom_torsion_atom_site_label_1
_geom_torsion_atom_site_label_2
_geom_torsion_atom_site_label_3
_geom_torsion_atom_site_label_4
_geom_torsion
C7 C8 O1 C9 171(2)
C10 C9 O1 C8 -162.9(18)
C15 C11 C12 C13 -0.5(6)
Mo1 C11 C12 C13 -62.0(4)
C15 C11 C12 Mo1 61.4(4)
C11 C12 C13 C14 -0.1(6)
Mo1 C12 C13 C14 -62.6(3)
C11 C12 C13 Mo1 62.6(4)
C12 C13 C14 C15 0.6(5)
Mo1 C13 C14 C15 -64.7(3)
C12 C13 C14 Mo1 65.3(3)
C12 C11 C15 C14 0.9(6)
Mo1 C11 C15 C14 65.0(3)
C12 C11 C15 Mo1 -64.1(4)
C13 C14 C15 C11 -0.9(6)
Mo1 C14 C15 C11 -67.2(4)
C13 C14 C15 Mo1 66.3(3)
C25 C21 C22 C23 -0.1(6)
Mo2 C21 C22 C23 62.1(4)
C25 C21 C22 Mo2 -62.2(3)
C21 C22 C23 C24 0.7(6)
Mo2 C22 C23 C24 62.7(3)
C21 C22 C23 Mo2 -62.0(4)
C22 C23 C24 C25 -1.0(6)
Mo2 C23 C24 C25 64.2(3)
C22 C23 C24 Mo2 -65.2(4)
C23 C24 C25 C21 0.9(5)
Mo2 C24 C25 C21 67.0(3)
C23 C24 C25 Mo2 -66.1(4)
C22 C21 C25 C24 -0.5(5)
Mo2 C21 C25 C24 -65.5(3)
C22 C21 C25 Mo2 65.0(4)
C35 C30 C31 C32 -3.9(7)
N1 C30 C31 C32 174.9(4)
C35 C30 C31 C36 175.5(5)
N1 C30 C31 C36 -5.8(7)
C30 C31 C32 C33 1.4(7)
C36 C31 C32 C33 -177.9(5)
C31 C32 C33 C34 1.7(8)
C32 C33 C34 C35 -2.5(8)
N1 C30 C35 C34 -175.6(4)
C31 C30 C35 C34 3.1(7)
N1 C30 C35 C37 4.9(7)
C31 C30 C35 C37 -176.3(5)
C33 C34 C35 C30 0.1(7)
C33 C34 C35 C37 179.5(5)
N2 C40 C41 C42 -178.6(4)
C45 C40 C41 C42 2.2(7)
N2 C40 C41 C46 2.3(6)
C45 C40 C41 C46 -176.9(4)
C40 C41 C42 C43 -0.8(7)
C46 C41 C42 C43 178.2(4)
C41 C42 C43 C44 -0.4(8)
C42 C43 C44 C45 0.5(8)
C43 C44 C45 C40 0.7(7)
C43 C44 C45 C47 -178.1(5)
C41 C40 C45 C44 -2.1(7)
N2 C40 C45 C44 178.7(4)
C41 C40 C45 C47 176.7(4)
N2 C40 C45 C47 -2.6(6)
C55 C50 C51 C52 0.4(8)
N3 C50 C51 C52 -179.6(5)
C55 C50 C51 C56 -178.8(5)
N3 C50 C51 C56 1.2(7)
C50 C51 C52 C53 -0.2(9)
C56 C51 C52 C53 179.1(6)
C51 C52 C53 C54 0.0(11)
C52 C53 C54 C55 0.0(11)
C51 C50 C55 C54 -0.5(8)
N3 C50 C55 C54 179.5(5)
C51 C50 C55 C57 179.7(5)
N3 C50 C55 C57 -0.3(8)
C53 C54 C55 C50 0.2(9)
C53 C54 C55 C57 -179.9(6)
C65 C60 C61 C62 -2.5(7)
N4 C60 C61 C62 176.2(5)
C65 C60 C61 C66 177.3(5)
N4 C60 C61 C66 -4.0(7)
C60 C61 C62 C63 1.4(8)
C66 C61 C62 C63 -178.4(5)
C61 C62 C63 C64 -0.2(9)
C62 C63 C64 C65 -0.1(8)
C63 C64 C65 C60 -0.9(7)
C63 C64 C65 C67 179.8(5)
C61 C60 C65 C64 2.3(7)
N4 C60 C65 C64 -176.4(4)
C61 C60 C65 C67 -178.4(4)
N4 C60 C65 C67 2.9(7)
N3 C5 Mo1 C3 -116(2)
N3 C5 Mo1 C15 -40(2)
N3 C5 Mo1 C14 -35(2)
N3 C5 Mo1 C13 0(2)
N3 C5 Mo1 C11 2(2)
N3 C5 Mo1 C12 21(2)
N3 C5 Mo1 S1 160(2)
N3 C5 Mo1 S2 106(2)
N3 C5 Mo1 Mo2 157(2)
C11 C15 Mo1 C3 -157.9(4)
C14 C15 Mo1 C3 87.0(3)
C11 C15 Mo1 C5 124.6(3)
C14 C15 Mo1 C5 9.4(4)
C11 C15 Mo1 C14 115.2(5)
C11 C15 Mo1 C13 77.2(3)
C14 C15 Mo1 C13 -38.0(3)
C14 C15 Mo1 C11 -115.2(5)
C11 C15 Mo1 C12 36.2(3)
C14 C15 Mo1 C12 -79.0(3)
C11 C15 Mo1 S1 -67.5(3)
C14 C15 Mo1 S1 177.3(3)
C11 C15 Mo1 S2 5.1(4)
C14 C15 Mo1 S2 -110.1(3)
C11 C15 Mo1 Mo2 -83.5(4)
C14 C15 Mo1 Mo2 161.4(2)
C13 C14 Mo1 C3 157.9(3)
C15 C14 Mo1 C3 -87.2(3)
C13 C14 Mo1 C5 73.1(3)
C15 C14 Mo1 C5 -172.0(3)
C13 C14 Mo1 C15 -114.9(4)
C15 C14 Mo1 C13 114.9(4)
C13 C14 Mo1 C11 -77.6(3)
C15 C14 Mo1 C11 37.3(3)
C13 C14 Mo1 C12 -37.2(3)
C15 C14 Mo1 C12 77.7(4)
C13 C14 Mo1 S1 -118.3(3)
C15 C14 Mo1 S1 -3.5(4)
C13 C14 Mo1 S2 0.5(4)
C15 C14 Mo1 S2 115.4(3)
C13 C14 Mo1 Mo2 156.3(6)
C15 C14 Mo1 Mo2 -88.8(7)
C12 C13 Mo1 C3 -139.6(3)
C14 C13 Mo1 C3 -24.0(3)
C12 C13 Mo1 C5 142.4(4)
C14 C13 Mo1 C5 -102.0(3)
C12 C13 Mo1 C15 -77.1(4)
C14 C13 Mo1 C15 38.5(3)
C12 C13 Mo1 C14 -115.6(5)
C12 C13 Mo1 C11 -35.9(3)
C14 C13 Mo1 C11 79.7(3)
C14 C13 Mo1 C12 115.6(5)
C12 C13 Mo1 S1 -19.8(4)
C14 C13 Mo1 S1 95.9(3)
C12 C13 Mo1 S2 64.7(3)
C14 C13 Mo1 S2 -179.7(3)
C12 C13 Mo1 Mo2 74.9(4)
C14 C13 Mo1 Mo2 -169.5(3)
C12 C11 Mo1 C3 141.2(3)
C15 C11 Mo1 C3 23.9(4)
C12 C11 Mo1 C5 34.1(5)
C15 C11 Mo1 C5 -83.1(4)
C12 C11 Mo1 C15 117.2(5)
C12 C11 Mo1 C14 78.6(3)
C15 C11 Mo1 C14 -38.6(3)
C12 C11 Mo1 C13 36.5(3)
C15 C11 Mo1 C13 -80.7(3)
C15 C11 Mo1 C12 -117.2(5)
C12 C11 Mo1 S1 -132.3(3)
C15 C11 Mo1 S1 110.5(3)
C12 C11 Mo1 S2 -59.5(3)
C15 C11 Mo1 S2 -176.7(3)
C12 C11 Mo1 Mo2 -112.9(3)
C15 C11 Mo1 Mo2 129.9(3)
C11 C12 Mo1 C3 -57.6(5)
C13 C12 Mo1 C3 60.2(5)
C11 C12 Mo1 C5 -156.0(3)
C13 C12 Mo1 C5 -38.2(4)
C11 C12 Mo1 C15 -36.9(3)
C13 C12 Mo1 C15 80.9(3)
C11 C12 Mo1 C14 -79.8(4)
C13 C12 Mo1 C14 38.1(3)
C11 C12 Mo1 C13 -117.8(5)
C13 C12 Mo1 C11 117.8(5)
C11 C12 Mo1 S1 48.4(3)
C13 C12 Mo1 S1 166.2(3)
C11 C12 Mo1 S2 123.9(3)
C13 C12 Mo1 S2 -118.3(3)
C11 C12 Mo1 Mo2 96.7(3)
C13 C12 Mo1 Mo2 -145.5(3)
C1 S1 Mo1 C3 25.9(2)
Mo2 S1 Mo1 C3 -86.22(12)
C1 S1 Mo1 C5 107.8(3)
Mo2 S1 Mo1 C5 -4.3(2)
C1 S1 Mo1 C15 -55.2(2)
Mo2 S1 Mo1 C15 -167.39(15)
C1 S1 Mo1 C14 -53.2(2)
Mo2 S1 Mo1 C14 -165.35(17)
C1 S1 Mo1 C13 -101.7(3)
Mo2 S1 Mo1 C13 146.16(19)
C1 S1 Mo1 C11 -87.8(2)
Mo2 S1 Mo1 C11 160.05(17)
C1 S1 Mo1 C12 -113.1(2)
Mo2 S1 Mo1 C12 134.71(14)
C1 S1 Mo1 S2 163.09(17)
Mo2 S1 Mo1 S2 50.95(3)
C1 S1 Mo1 Mo2 112.14(17)
C2 S2 Mo1 C3 133.5(2)
Mo2 S2 Mo1 C3 27.01(18)
C2 S2 Mo1 C5 -153.9(2)
Mo2 S2 Mo1 C5 99.56(12)
C2 S2 Mo1 C15 -21.9(3)
Mo2 S2 Mo1 C15 -128.4(2)
C2 S2 Mo1 C14 -79.4(3)
Mo2 S2 Mo1 C14 174.1(2)
C2 S2 Mo1 C13 -79.1(2)
Mo2 S2 Mo1 C13 174.40(13)
C2 S2 Mo1 C11 -18.9(2)
Mo2 S2 Mo1 C11 -125.39(15)
C2 S2 Mo1 C12 -48.0(2)
Mo2 S2 Mo1 C12 -154.46(16)
C2 S2 Mo1 S1 56.41(17)
Mo2 S2 Mo1 S1 -50.09(3)
C2 S2 Mo1 Mo2 106.50(17)
C23 C24 Mo2 C6 126.6(4)
C25 C24 Mo2 C6 10.0(4)
C23 C24 Mo2 C4 8.8(4)
C25 C24 Mo2 C4 -107.9(4)
C23 C24 Mo2 C25 116.6(5)
C23 C24 Mo2 C21 77.1(4)
C25 C24 Mo2 C21 -39.5(3)
C25 C24 Mo2 C23 -116.6(5)
C23 C24 Mo2 C22 36.6(3)
C25 C24 Mo2 C22 -80.0(3)
C23 C24 Mo2 S1 -78.8(3)
C25 C24 Mo2 S1 164.6(3)
C23 C24 Mo2 S2 -155.5(3)
C25 C24 Mo2 S2 87.9(3)
C23 C24 Mo2 Mo1 -117.6(3)
C25 C24 Mo2 Mo1 125.8(3)
C24 C25 Mo2 C6 -171.7(3)
C21 C25 Mo2 C6 75.6(4)
C24 C25 Mo2 C4 103.7(4)
C21 C25 Mo2 C4 -9.0(5)
C21 C25 Mo2 C24 -112.7(5)
C24 C25 Mo2 C21 112.7(5)
C24 C25 Mo2 C23 36.4(3)
C21 C25 Mo2 C23 -76.2(4)
C24 C25 Mo2 C22 76.3(3)
C21 C25 Mo2 C22 -36.3(3)
C24 C25 Mo2 S1 -18.7(4)
C21 C25 Mo2 S1 -131.4(3)
C24 C25 Mo2 S2 -90.8(3)
C21 C25 Mo2 S2 156.6(3)
C24 C25 Mo2 Mo1 -86.6(3)
C21 C25 Mo2 Mo1 160.7(3)
C22 C21 Mo2 C6 143.6(4)
C25 C21 Mo2 C6 -100.5(4)
C22 C21 Mo2 C4 57.3(4)
C25 C21 Mo2 C4 173.2(3)
C22 C21 Mo2 C24 -76.4(4)
C25 C21 Mo2 C24 39.5(3)
C22 C21 Mo2 C25 -115.9(5)
C22 C21 Mo2 C23 -35.3(3)
C25 C21 Mo2 C23 80.6(3)
C25 C21 Mo2 C22 115.9(5)
C22 C21 Mo2 S1 -35.9(5)
C25 C21 Mo2 S1 80.0(5)
C22 C21 Mo2 S2 -143.3(3)
C25 C21 Mo2 S2 -27.4(4)
C22 C21 Mo2 Mo1 169.2(5)
C25 C21 Mo2 Mo1 -74.9(7)
C22 C23 Mo2 C6 33.8(5)
C24 C23 Mo2 C6 -82.3(4)
C22 C23 Mo2 C4 -57.1(4)
C24 C23 Mo2 C4 -173.2(3)
C22 C23 Mo2 C24 116.1(5)
C22 C23 Mo2 C25 78.2(4)
C24 C23 Mo2 C25 -37.9(3)
C22 C23 Mo2 C21 35.5(3)
C24 C23 Mo2 C21 -80.6(4)
C24 C23 Mo2 C22 -116.1(5)
C22 C23 Mo2 S1 -144.9(4)
C24 C23 Mo2 S1 99.0(3)
C22 C23 Mo2 S2 144.6(3)
C24 C23 Mo2 S2 28.5(4)
C22 C23 Mo2 Mo1 -152.0(3)
C24 C23 Mo2 Mo1 91.9(3)
C23 C22 Mo2 C6 -156.9(3)
C21 C22 Mo2 C6 -37.8(4)
C23 C22 Mo2 C4 120.5(4)
C21 C22 Mo2 C4 -120.4(4)
C23 C22 Mo2 C24 -37.6(3)
C21 C22 Mo2 C24 81.6(4)
C23 C22 Mo2 C25 -80.5(4)
C21 C22 Mo2 C25 38.6(3)
C23 C22 Mo2 C21 -119.1(5)
C21 C22 Mo2 C23 119.1(5)
C23 C22 Mo2 S1 37.6(4)
C21 C22 Mo2 S1 156.7(3)
C23 C22 Mo2 S2 -58.4(5)
C21 C22 Mo2 S2 60.7(5)
C23 C22 Mo2 Mo1 67.6(5)
C21 C22 Mo2 Mo1 -173.3(3)
C1 S1 Mo2 C6 -102.7(3)
Mo1 S1 Mo2 C6 7.88(19)
C1 S1 Mo2 C4 -18.9(2)
Mo1 S1 Mo2 C4 91.71(12)
C1 S1 Mo2 C24 110.2(2)
Mo1 S1 Mo2 C24 -139.16(14)
C1 S1 Mo2 C25 121.1(2)
Mo1 S1 Mo2 C25 -128.27(17)
C1 S1 Mo2 C21 76.5(3)
Mo1 S1 Mo2 C21 -172.9(3)
C1 S1 Mo2 C23 75.9(2)
Mo1 S1 Mo2 C23 -173.47(15)
C1 S1 Mo2 C22 55.9(2)
Mo1 S1 Mo2 C22 166.45(15)
C1 S1 Mo2 S2 -161.29(18)
Mo1 S1 Mo2 S2 -50.70(3)
C1 S1 Mo2 Mo1 -110.59(18)
C2 S2 Mo2 C6 157.0(2)
Mo1 S2 Mo2 C6 -95.08(12)
C2 S2 Mo2 C4 -128.6(2)
Mo1 S2 Mo2 C4 -20.60(19)
C2 S2 Mo2 C24 32.4(2)
Mo1 S2 Mo2 C24 140.35(15)
C2 S2 Mo2 C25 68.6(2)
Mo1 S2 Mo2 C25 176.52(16)
C2 S2 Mo2 C21 84.4(2)
Mo1 S2 Mo2 C21 -167.68(15)
C2 S2 Mo2 C23 16.6(2)
Mo1 S2 Mo2 C23 124.54(16)
C2 S2 Mo2 C22 49.8(4)
Mo1 S2 Mo2 C22 157.7(3)
C2 S2 Mo2 S1 -57.47(17)
Mo1 S2 Mo2 S1 50.48(3)
C2 S2 Mo2 Mo1 -107.95(17)
C3 Mo1 Mo2 C6 -81.81(17)
C5 Mo1 Mo2 C6 2.53(17)
C15 Mo1 Mo2 C6 -154.1(3)
C14 Mo1 Mo2 C6 -80.2(7)
C13 Mo1 Mo2 C6 67.0(3)
C11 Mo1 Mo2 C6 160.2(2)
C12 Mo1 Mo2 C6 115.4(2)
S1 Mo1 Mo2 C6 -174.85(12)
S2 Mo1 Mo2 C6 79.71(12)
C3 Mo1 Mo2 C4 5.37(17)
C5 Mo1 Mo2 C4 89.71(17)
C15 Mo1 Mo2 C4 -66.9(3)
C14 Mo1 Mo2 C4 6.9(7)
C13 Mo1 Mo2 C4 154.2(3)
C11 Mo1 Mo2 C4 -112.7(2)
C12 Mo1 Mo2 C4 -157.4(2)
S1 Mo1 Mo2 C4 -87.67(12)
S2 Mo1 Mo2 C4 166.89(12)
C3 Mo1 Mo2 C24 146.7(2)
C5 Mo1 Mo2 C24 -129.0(2)
C15 Mo1 Mo2 C24 74.4(3)
C14 Mo1 Mo2 C24 148.3(7)
C13 Mo1 Mo2 C24 -64.5(4)
C11 Mo1 Mo2 C24 28.7(3)
C12 Mo1 Mo2 C24 -16.1(3)
S1 Mo1 Mo2 C24 53.66(19)
S2 Mo1 Mo2 C24 -51.78(19)
C3 Mo1 Mo2 C25 -166.8(3)
C5 Mo1 Mo2 C25 -82.5(3)
C15 Mo1 Mo2 C25 121.0(3)
C14 Mo1 Mo2 C25 -165.2(7)
C13 Mo1 Mo2 C25 -17.9(4)
C11 Mo1 Mo2 C25 75.2(3)
C12 Mo1 Mo2 C25 30.5(3)
S1 Mo1 Mo2 C25 100.2(2)
S2 Mo1 Mo2 C25 -5.3(2)
C3 Mo1 Mo2 C21 -107.0(7)
C5 Mo1 Mo2 C21 -22.6(7)
C15 Mo1 Mo2 C21 -179.2(7)
C14 Mo1 Mo2 C21 -105.4(10)
C13 Mo1 Mo2 C21 41.9(8)
C11 Mo1 Mo2 C21 135.0(7)
C12 Mo1 Mo2 C21 90.3(7)
S1 Mo1 Mo2 C21 160.0(7)
S2 Mo1 Mo2 C21 54.5(7)
C3 Mo1 Mo2 C23 102.1(2)
C5 Mo1 Mo2 C23 -173.6(2)
C15 Mo1 Mo2 C23 29.8(3)
C14 Mo1 Mo2 C23 103.6(7)
C13 Mo1 Mo2 C23 -109.1(4)
C11 Mo1 Mo2 C23 -16.0(3)
C12 Mo1 Mo2 C23 -60.7(3)
S1 Mo1 Mo2 C23 9.0(2)
S2 Mo1 Mo2 C23 -96.4(2)
C3 Mo1 Mo2 C22 56.2(4)
C5 Mo1 Mo2 C22 140.6(4)
C15 Mo1 Mo2 C22 -16.0(5)
C14 Mo1 Mo2 C22 57.8(8)
C13 Mo1 Mo2 C22 -154.9(5)
C11 Mo1 Mo2 C22 -61.8(5)
C12 Mo1 Mo2 C22 -106.5(5)
S1 Mo1 Mo2 C22 -36.8(4)
S2 Mo1 Mo2 C22 -142.2(4)
C3 Mo1 Mo2 S1 93.04(13)
C5 Mo1 Mo2 S1 177.38(12)
C15 Mo1 Mo2 S1 20.8(2)
C14 Mo1 Mo2 S1 94.6(7)
C13 Mo1 Mo2 S1 -118.1(3)
C11 Mo1 Mo2 S1 -25.0(2)
C12 Mo1 Mo2 S1 -69.7(2)
S2 Mo1 Mo2 S1 -105.44(5)
C3 Mo1 Mo2 S2 -161.52(13)
C5 Mo1 Mo2 S2 -77.18(12)
C15 Mo1 Mo2 S2 126.2(2)
C14 Mo1 Mo2 S2 -159.9(7)
C13 Mo1 Mo2 S2 -12.7(3)
C11 Mo1 Mo2 S2 80.5(2)
C12 Mo1 Mo2 S2 35.7(2)
S1 Mo1 Mo2 S2 105.44(5)
C41 C40 N2 C4 178.3(19)
C45 C40 N2 C4 -2(2)
C61 C60 N4 C6 -30(2)
C65 C60 N4 C6 149.2(19)
C75 C70 C71 C72 2.2(7)
B1 C70 C71 C72 -174.3(4)
C70 C71 C72 C73 -1.7(7)
C71 C72 C73 C74 0.0(8)
C72 C73 C74 C75 1.0(8)
C73 C74 C75 C70 -0.4(8)
C71 C70 C75 C74 -1.1(7)
B1 C70 C75 C74 175.5(5)
C85 C80 C81 C82 -1.2(6)
B1 C80 C81 C82 -179.5(4)
C80 C81 C82 C83 1.4(7)
C81 C82 C83 C84 0.2(7)
C82 C83 C84 C85 -1.8(7)
C83 C84 C85 C80 2.0(7)
C81 C80 C85 C84 -0.4(6)
B1 C80 C85 C84 177.9(4)
C95 C90 C91 C92 0.1(7)
B1 C90 C91 C92 -175.6(4)
C90 C91 C92 C93 -0.1(7)
C91 C92 C93 C94 0.3(7)
C92 C93 C94 C95 -0.4(7)
C93 C94 C95 C90 0.4(8)
C91 C90 C95 C94 -0.2(7)
B1 C90 C95 C94 175.5(4)
C105 C100 C101 C102 1.4(7)
B1 C100 C101 C102 -179.1(4)
C100 C101 C102 C103 -1.4(7)
C101 C102 C103 C104 0.0(7)
C102 C103 C104 C105 1.2(8)
C103 C104 C105 C100 -1.2(8)
C101 C100 C105 C104 -0.1(7)
B1 C100 C105 C104 -179.6(4)
C105 C100 B1 C80 125.2(5)
C101 C100 B1 C80 -54.2(5)
C105 C100 B1 C90 4.9(6)
C101 C100 B1 C90 -174.5(4)
C105 C100 B1 C70 -115.2(5)
C101 C100 B1 C70 65.4(5)
C81 C80 B1 C100 -16.0(6)
C85 C80 B1 C100 165.9(4)
C81 C80 B1 C90 103.4(5)
C85 C80 B1 C90 -74.7(5)
C81 C80 B1 C70 -137.6(4)
C85 C80 B1 C70 44.3(5)
C95 C90 B1 C100 -77.2(5)
C91 C90 B1 C100 98.2(5)
C95 C90 B1 C80 162.9(4)
C91 C90 B1 C80 -21.8(6)
C95 C90 B1 C70 44.4(6)
C91 C90 B1 C70 -140.2(4)
C71 C70 B1 C100 -26.5(6)
C75 C70 B1 C100 157.2(4)
C71 C70 B1 C80 93.9(5)
C75 C70 B1 C80 -82.4(5)
C71 C70 B1 C90 -146.4(4)
C75 C70 B1 C90 37.3(6)
C115 C110 C111 C112 1.4(8)
B2 C110 C111 C112 -177.0(5)
C110 C111 C112 C113 -2.5(11)
C111 C112 C113 C114 2.2(12)
C112 C113 C114 C115 -1.1(13)
C111 C110 C115 C114 -0.2(9)
B2 C110 C115 C114 178.1(6)
C113 C114 C115 C110 0.1(12)
C125 C120 C121 C122 -0.3(7)
B2 C120 C121 C122 179.3(4)
C120 C121 C122 C123 -0.2(8)
C121 C122 C123 C124 1.0(8)
C122 C123 C124 C125 -1.2(7)
C123 C124 C125 C120 0.7(7)
C121 C120 C125 C124 0.0(7)
B2 C120 C125 C124 -179.6(4)
C135 C130 C131 C132 1.2(7)
B2 C130 C131 C132 176.5(4)
C130 C131 C132 C133 -0.6(8)
C131 C132 C133 C134 -0.3(8)
C132 C133 C134 C135 0.5(8)
C133 C134 C135 C130 0.2(8)
C131 C130 C135 C134 -1.0(7)
B2 C130 C135 C134 -176.1(5)
C145 C140 C141 C142 -0.4(7)
B2 C140 C141 C142 -177.5(4)
C140 C141 C142 C143 -0.3(7)
C141 C142 C143 C144 0.6(7)
C142 C143 C144 C145 -0.1(8)
C143 C144 C145 C140 -0.7(8)
C141 C140 C145 C144 0.9(7)
B2 C140 C145 C144 177.9(5)
C121 C120 B2 C110 -4.7(6)
C125 C120 B2 C110 174.9(4)
C121 C120 B2 C130 113.4(5)
C125 C120 B2 C130 -67.0(5)
C121 C120 B2 C140 -123.9(5)
C125 C120 B2 C140 55.7(6)
C115 C110 B2 C120 -99.7(6)
C111 C110 B2 C120 78.6(6)
C115 C110 B2 C130 141.4(5)
C111 C110 B2 C130 -40.4(6)
C115 C110 B2 C140 19.6(7)
C111 C110 B2 C140 -162.2(4)
C135 C130 B2 C120 6.1(6)
C131 C130 B2 C120 -168.6(4)
C135 C130 B2 C110 125.2(5)
C131 C130 B2 C110 -49.5(6)
C135 C130 B2 C140 -114.8(5)
C131 C130 B2 C140 70.5(6)
C141 C140 B2 C120 -172.5(4)
C145 C140 B2 C120 10.8(6)
C141 C140 B2 C110 67.9(5)
C145 C140 B2 C110 -108.8(5)
C141 C140 B2 C130 -51.4(6)
C145 C140 B2 C130 131.8(5)
